data_7239842
loop_
_publ_author_name
'Sittig, Maria'
'Schmidt, Benny'
'G\"orls, Helmar'
'Bocklitz, Thomas'
'W\"achtler, Maria'
'Zechel, Stefan'
'Hager, Martin D.'
'Dietzek, Benjamin'

_publ_section_title
;
 Fluorescence upconversion by triplet-triplet annihilation in all-organic
 poly(methacrylate)-terpolymers.
;
_journal_issue 7
_journal_name_full 'Physical chemistry chemical physics : PCCP'
_journal_page_first 4072
_journal_page_last 4079
_journal_paper_doi 10.1039/d0cp00232a
_journal_volume 22
_journal_year 2020
_chemical_formula_moiety 'C19 H19 B F2 N2 O'
_chemical_formula_sum 'C19 H19 B F2 N2 O'
_chemical_formula_weight 340.17
_space_group_IT_number 14
_space_group_name_Hall '-P 2yn'
_space_group_name_H-M_alt 'P 1 21/n 1'
_symmetry_cell_setting monoclinic
_symmetry_space_group_name_Hall '-P 2yn'
_symmetry_space_group_name_H-M 'P 1 21/n 1'
_atom_sites_solution_hydrogens mixed
_atom_sites_solution_primary direct
_atom_sites_solution_secondary difmap
_audit_creation_method SHELXL-97
_cell_angle_alpha 90
_cell_angle_beta 91.960(1)
_cell_angle_gamma 90
_cell_formula_units_Z 8
_cell_length_a 14.4922(3)
_cell_length_b 14.2458(2)
_cell_length_c 15.9319(3)
_cell_measurement_reflns_used 19788
_cell_measurement_temperature 133(2)
_cell_measurement_theta_max 27.48
_cell_measurement_theta_min 2.01
_cell_volume 3287.26(10)
_computing_cell_refinement DENZO
_computing_data_collection COLLECT
_computing_data_reduction DENZO
_computing_molecular_graphics SHELXTL/PC
_computing_publication_material SHELXL-97
_computing_structure_refinement 'SHELXL-97 (Sheldrick, 2008)'
_computing_structure_solution 'SHELXS-97 (Sheldrick, 2008)'
_diffrn_ambient_temperature 133(2)
_diffrn_measured_fraction_theta_full 0.998
_diffrn_measured_fraction_theta_max 0.998
_diffrn_measurement_device_type KappaCCD
_diffrn_measurement_method 'phi- + omega-scan'
_diffrn_radiation_monochromator graphite
_diffrn_radiation_source 'fine-focus sealed tube'
_diffrn_radiation_type MoK\a
_diffrn_radiation_wavelength 0.71073
_diffrn_reflns_av_R_equivalents 0.0540
_diffrn_reflns_av_sigmaI/netI 0.0546
_diffrn_reflns_limit_h_max 18
_diffrn_reflns_limit_h_min -18
_diffrn_reflns_limit_k_max 18
_diffrn_reflns_limit_k_min -18
_diffrn_reflns_limit_l_max 20
_diffrn_reflns_limit_l_min -15
_diffrn_reflns_number 19788
_diffrn_reflns_theta_full 27.48
_diffrn_reflns_theta_max 27.48
_diffrn_reflns_theta_min 2.01
_exptl_absorpt_coefficient_mu 0.100
_exptl_absorpt_correction_T_max 0.7456
_exptl_absorpt_correction_T_min 0.7031
_exptl_absorpt_correction_type multi-scan
_exptl_absorpt_process_details 'SADABS, Bruker-AXS, 2002'
_exptl_crystal_colour colourless
_exptl_crystal_density_diffrn 1.375
_exptl_crystal_density_method 'not measured'
_exptl_crystal_description prism
_exptl_crystal_F_000 1424
_exptl_crystal_size_max 0.122
_exptl_crystal_size_mid 0.110
_exptl_crystal_size_min 0.088
_refine_diff_density_max 0.258
_refine_diff_density_min -0.245
_refine_diff_density_rms 0.052
_refine_ls_extinction_method none
_refine_ls_goodness_of_fit_ref 1.094
_refine_ls_hydrogen_treatment mixed
_refine_ls_matrix_type full
_refine_ls_number_parameters 467
_refine_ls_number_reflns 7523
_refine_ls_number_restraints 0
_refine_ls_restrained_S_all 1.094
_refine_ls_R_factor_all 0.0944
_refine_ls_R_factor_gt 0.0600
_refine_ls_shift/su_max 0.000
_refine_ls_shift/su_mean 0.000
_refine_ls_structure_factor_coef Fsqd
_refine_ls_weighting_details 'calc w=1/[\s^2^(Fo^2^)+(0.0243P)^2^+3.2273P] where P=(Fo^2^+2Fc^2^)/3'
_refine_ls_weighting_scheme calc
_refine_ls_wR_factor_gt 0.1089
_refine_ls_wR_factor_ref 0.1222
_reflns_number_gt 5331
_reflns_number_total 7523
_reflns_threshold_expression >2sigma(I)
_cod_data_source_file d0cp00232a2.cif
_cod_data_source_block FO6304
_cod_depositor_comments 'Adding full bibliography for 7239842--7239843.cif.'
_cod_original_sg_symbol_H-M 'P 21/n'
_cod_database_code 7239842

loop_
_symmetry_equiv_pos_as_xyz
'x, y, z'
'-x+1/2, y+1/2, -z+1/2'
'-x, -y, -z'
'x-1/2, -y-1/2, z-1/2'

loop_
_atom_site_label
_atom_site_type_symbol
_atom_site_fract_x
_atom_site_fract_y
_atom_site_fract_z
_atom_site_U_iso_or_equiv
_atom_site_adp_type
_atom_site_occupancy
_atom_site_symmetry_multiplicity
_atom_site_calc_flag
_atom_site_refinement_flags
F1A F -0.18004(9) 0.69880(10) 0.88266(8) 0.0336(3) Uani 1 1 d .
F2A F -0.10993(10) 0.69012(10) 1.01217(8) 0.0328(3) Uani 1 1 d .
O1A O 0.41507(12) 0.71795(13) 0.65964(11) 0.0338(4) Uani 1 1 d .
N1A N -0.04119(13) 0.60747(13) 0.89740(11) 0.0222(4) Uani 1 1 d .
N2A N -0.03685(12) 0.78121(13) 0.90585(11) 0.0221(4) Uani 1 1 d .
C1A C -0.06911(17) 0.51745(17) 0.90301(13) 0.0274(5) Uani 1 1 d .
C2A C -0.00414(17) 0.45961(17) 0.86560(14) 0.0296(5) Uani 1 1 d .
H2AA H -0.0079 0.3932 0.8611 0.036 Uiso 1 1 calc R
C3A C 0.06625(16) 0.51471(16) 0.83636(13) 0.0251(5) Uani 1 1 d .
C4A C 0.04290(15) 0.60937(15) 0.85607(12) 0.0210(5) Uani 1 1 d .
C5A C 0.08641(14) 0.69478(15) 0.83964(12) 0.0196(4) Uani 1 1 d .
C6A C 0.04805(14) 0.78028(16) 0.86468(12) 0.0208(5) Uani 1 1 d .
C7A C 0.07783(15) 0.87497(16) 0.85650(13) 0.0235(5) Uani 1 1 d .
C8A C 0.01113(16) 0.92961(17) 0.89247(14) 0.0282(5) Uani 1 1 d .
H8AA H 0.0125 0.9961 0.8970 0.034 Uiso 1 1 calc R
C9A C -0.05859(16) 0.87142(16) 0.92117(13) 0.0257(5) Uani 1 1 d .
C10A C -0.15667(18) 0.48913(19) 0.94349(15) 0.0354(6) Uani 1 1 d .
H10A H -0.1677 0.4220 0.9341 0.053 Uiso 1 1 calc R
H10B H -0.2084 0.5253 0.9189 0.053 Uiso 1 1 calc R
H10C H -0.1512 0.5015 1.0040 0.053 Uiso 1 1 calc R
C11A C 0.15069(17) 0.47835(17) 0.79516(15) 0.0314(6) Uani 1 1 d .
H11A H 0.1631 0.5168 0.7458 0.047 Uiso 1 1 calc R
H11B H 0.1405 0.4131 0.7778 0.047 Uiso 1 1 calc R
H11C H 0.2036 0.4815 0.8350 0.047 Uiso 1 1 calc R
C12A C 0.17346(15) 0.69722(15) 0.79223(13) 0.0206(4) Uani 1 1 d .
C13A C 0.16925(15) 0.71864(16) 0.70682(13) 0.0236(5) Uani 1 1 d .
H13A H 0.1110 0.7291 0.6793 0.028 Uiso 1 1 calc R
C14A C 0.24903(16) 0.72482(16) 0.66165(13) 0.0256(5) Uani 1 1 d .
H14A H 0.2456 0.7388 0.6033 0.031 Uiso 1 1 calc R
C15A C 0.33378(15) 0.71049(16) 0.70232(13) 0.0241(5) Uani 1 1 d .
C16A C 0.34003(15) 0.68833(16) 0.78708(13) 0.0245(5) Uani 1 1 d .
H16A H 0.3985 0.6783 0.8144 0.029 Uiso 1 1 calc R
C17A C 0.25913(15) 0.68105(16) 0.83141(13) 0.0234(5) Uani 1 1 d .
H17A H 0.2626 0.6648 0.8893 0.028 Uiso 1 1 calc R
C18A C 0.16191(16) 0.91248(17) 0.81571(15) 0.0291(5) Uani 1 1 d .
H18A H 0.2168 0.8795 0.8380 0.044 Uiso 1 1 calc R
H18B H 0.1679 0.9797 0.8276 0.044 Uiso 1 1 calc R
H18C H 0.1560 0.9027 0.7549 0.044 Uiso 1 1 calc R
C19A C -0.14620(17) 0.90005(18) 0.96117(16) 0.0350(6) Uani 1 1 d .
H19A H -0.1658 0.9616 0.9395 0.052 Uiso 1 1 calc R
H19B H -0.1358 0.9038 1.0222 0.052 Uiso 1 1 calc R
H19C H -0.1944 0.8536 0.9480 0.052 Uiso 1 1 calc R
B1A B -0.09529(17) 0.69428(19) 0.92492(15) 0.0229(5) Uani 1 1 d .
F1B F 1.15381(9) 0.77299(11) 0.48601(9) 0.0365(4) Uani 1 1 d .
F2B F 1.05222(11) 0.85403(10) 0.40191(8) 0.0361(4) Uani 1 1 d .
O1B O 0.56867(12) 0.61584(12) 0.71391(11) 0.0327(4) Uani 1 1 d .
N1B N 1.01478(13) 0.83079(13) 0.54646(11) 0.0228(4) Uani 1 1 d .
N2B N 1.01068(12) 0.69850(13) 0.44500(11) 0.0214(4) Uani 1 1 d .
C1B C 1.03783(17) 0.91173(16) 0.58565(14) 0.0270(5) Uani 1 1 d .
C2B C 0.97553(17) 0.92851(17) 0.64938(13) 0.0277(5) Uani 1 1 d .
H2BA H 0.9771 0.9807 0.6865 0.033 Uiso 1 1 calc R
C3B C 0.91166(16) 0.85681(16) 0.64920(13) 0.0241(5) Uani 1 1 d .
C4B C 0.93627(15) 0.79371(15) 0.58365(13) 0.0211(4) Uani 1 1 d .
C5B C 0.89732(15) 0.70984(15) 0.55376(13) 0.0210(4) Uani 1 1 d .
C6B C 0.93498(15) 0.66115(15) 0.48653(13) 0.0210(5) Uani 1 1 d .
C7B C 0.91309(16) 0.57257(16) 0.44903(13) 0.0242(5) Uani 1 1 d .
C8B C 0.97538(16) 0.56021(16) 0.38588(13) 0.0257(5) Uani 1 1 d .
H8BA H 0.9779 0.5072 0.3498 0.031 Uiso 1 1 calc R
C9B C 1.03382(16) 0.63813(17) 0.38375(13) 0.0247(5) Uani 1 1 d .
C10B C 1.11715(18) 0.97072(18) 0.56040(15) 0.0356(6) Uani 1 1 d .
H10D H 1.1251 1.0233 0.5997 0.053 Uiso 1 1 calc R
H10E H 1.1050 0.9951 0.5036 0.053 Uiso 1 1 calc R
H10F H 1.1735 0.9326 0.5613 0.053 Uiso 1 1 calc R
C11B C 0.83288(17) 0.85185(17) 0.70800(14) 0.0297(5) Uani 1 1 d .
H11D H 0.7755 0.8382 0.6760 0.045 Uiso 1 1 calc R
H11E H 0.8270 0.9121 0.7370 0.045 Uiso 1 1 calc R
H11F H 0.8448 0.8020 0.7494 0.045 Uiso 1 1 calc R
C12B C 0.81117(15) 0.67574(15) 0.59288(13) 0.0221(5) Uani 1 1 d .
C13B C 0.81314(16) 0.63371(16) 0.67191(14) 0.0261(5) Uani 1 1 d .
H13B H 0.8707 0.6191 0.6992 0.031 Uiso 1 1 calc R
C14B C 0.73127(17) 0.61304(16) 0.71088(14) 0.0276(5) Uani 1 1 d .
H14B H 0.7330 0.5842 0.7647 0.033 Uiso 1 1 calc R
C15B C 0.64706(16) 0.63442(16) 0.67152(14) 0.0258(5) Uani 1 1 d .
C16B C 0.64425(16) 0.67356(16) 0.59175(14) 0.0277(5) Uani 1 1 d .
H16B H 0.5867 0.6867 0.5639 0.033 Uiso 1 1 calc R
C17B C 0.72641(15) 0.69337(17) 0.55299(14) 0.0259(5) Uani 1 1 d .
H17B H 0.7245 0.7195 0.4981 0.031 Uiso 1 1 calc R
C18B C 0.84078(16) 0.50342(17) 0.47294(15) 0.0298(5) Uani 1 1 d .
H18D H 0.8453 0.4923 0.5337 0.045 Uiso 1 1 calc R
H18E H 0.8502 0.4442 0.4432 0.045 Uiso 1 1 calc R
H18F H 0.7795 0.5285 0.4577 0.045 Uiso 1 1 calc R
C19B C 1.11039(17) 0.65723(18) 0.32563(15) 0.0313(5) Uani 1 1 d .
H19D H 1.1251 0.5997 0.2952 0.047 Uiso 1 1 calc R
H19E H 1.1651 0.6784 0.3581 0.047 Uiso 1 1 calc R
H19F H 1.0911 0.7061 0.2855 0.047 Uiso 1 1 calc R
B1B B 1.06098(18) 0.79087(19) 0.46806(15) 0.0239(5) Uani 1 1 d .
H1O4 H 0.406(3) 0.746(3) 0.610(2) 0.088(13) Uiso 1 1 d .
H1OB H 0.516(3) 0.651(3) 0.691(3) 0.102(15) Uiso 1 1 d .

loop_
_atom_site_aniso_label
_atom_site_aniso_U_11
_atom_site_aniso_U_22
_atom_site_aniso_U_33
_atom_site_aniso_U_23
_atom_site_aniso_U_13
_atom_site_aniso_U_12
F1A 0.0194(7) 0.0440(8) 0.0373(7) 0.0024(7) 0.0014(6) -0.0004(6)
F2A 0.0423(8) 0.0352(8) 0.0217(6) 0.0006(6) 0.0117(6) 0.0039(7)
O1A 0.0261(9) 0.0462(11) 0.0300(9) 0.0044(8) 0.0112(7) 0.0020(8)
N1A 0.0224(10) 0.0264(10) 0.0179(8) -0.0011(7) 0.0024(7) -0.0017(8)
N2A 0.0183(9) 0.0260(10) 0.0223(9) -0.0016(8) 0.0033(7) 0.0046(8)
C1A 0.0318(13) 0.0304(13) 0.0199(10) 0.0011(9) -0.0015(9) -0.0060(11)
C2A 0.0385(14) 0.0237(12) 0.0265(11) -0.0027(10) -0.0026(10) -0.0019(11)
C3A 0.0275(12) 0.0263(12) 0.0214(10) -0.0031(9) -0.0031(9) 0.0045(10)
C4A 0.0210(11) 0.0260(12) 0.0162(9) 0.0003(9) 0.0028(8) 0.0024(9)
C5A 0.0174(10) 0.0266(11) 0.0148(9) 0.0008(8) 0.0001(8) 0.0038(9)
C6A 0.0181(10) 0.0278(12) 0.0168(9) 0.0004(9) 0.0018(8) 0.0018(9)
C7A 0.0221(11) 0.0255(12) 0.0228(10) 0.0012(9) -0.0003(9) 0.0031(10)
C8A 0.0302(13) 0.0219(12) 0.0324(12) -0.0009(10) -0.0006(10) 0.0039(10)
C9A 0.0261(12) 0.0275(12) 0.0236(11) -0.0022(9) 0.0007(9) 0.0070(10)
C10A 0.0389(15) 0.0375(15) 0.0301(12) 0.0005(11) 0.0045(11) -0.0111(12)
C11A 0.0330(14) 0.0291(13) 0.0318(12) -0.0076(10) -0.0014(11) 0.0086(11)
C12A 0.0207(11) 0.0210(11) 0.0201(10) -0.0013(9) 0.0035(8) 0.0043(9)
C13A 0.0213(11) 0.0303(12) 0.0190(10) 0.0009(9) -0.0016(9) 0.0037(10)
C14A 0.0296(12) 0.0300(12) 0.0176(10) 0.0006(9) 0.0045(9) 0.0027(10)
C15A 0.0212(11) 0.0260(12) 0.0258(11) 0.0002(9) 0.0096(9) -0.0006(10)
C16A 0.0187(11) 0.0307(13) 0.0242(11) -0.0010(9) 0.0004(9) 0.0044(10)
C17A 0.0257(12) 0.0267(12) 0.0179(10) -0.0001(9) 0.0017(9) 0.0036(10)
C18A 0.0279(13) 0.0274(12) 0.0319(12) 0.0015(10) 0.0018(10) -0.0033(11)
C19A 0.0301(14) 0.0364(14) 0.0387(14) -0.0034(11) 0.0059(11) 0.0090(11)
B1A 0.0206(12) 0.0294(14) 0.0188(11) -0.0010(10) 0.0032(10) 0.0019(11)
F1B 0.0178(7) 0.0552(10) 0.0364(7) -0.0057(7) -0.0003(6) -0.0043(7)
F2B 0.0536(10) 0.0304(8) 0.0244(7) 0.0059(6) 0.0011(6) -0.0088(7)
O1B 0.0291(10) 0.0351(10) 0.0350(9) 0.0002(8) 0.0149(8) -0.0058(8)
N1B 0.0222(10) 0.0246(10) 0.0214(9) 0.0013(8) -0.0022(8) -0.0043(8)
N2B 0.0183(9) 0.0256(10) 0.0205(8) 0.0026(8) 0.0019(7) -0.0003(8)
C1B 0.0308(13) 0.0248(12) 0.0250(11) 0.0032(9) -0.0067(10) -0.0059(10)
C2B 0.0352(13) 0.0265(12) 0.0210(10) -0.0011(9) -0.0034(10) -0.0017(11)
C3B 0.0282(12) 0.0251(12) 0.0190(10) 0.0033(9) -0.0010(9) 0.0013(10)
C4B 0.0188(10) 0.0238(11) 0.0203(10) 0.0042(9) -0.0018(8) 0.0002(9)
C5B 0.0204(11) 0.0217(11) 0.0206(10) 0.0043(9) -0.0018(8) 0.0005(9)
C6B 0.0182(11) 0.0246(11) 0.0200(10) 0.0027(9) -0.0015(8) -0.0017(9)
C7B 0.0232(12) 0.0260(12) 0.0231(10) 0.0032(9) -0.0026(9) -0.0016(10)
C8B 0.0276(12) 0.0260(12) 0.0237(10) -0.0021(9) 0.0009(9) 0.0009(10)
C9B 0.0227(11) 0.0284(12) 0.0231(10) 0.0028(9) 0.0003(9) 0.0026(10)
C10B 0.0361(15) 0.0364(14) 0.0341(13) 0.0004(11) -0.0043(11) -0.0120(12)
C11B 0.0376(14) 0.0281(13) 0.0239(11) 0.0006(10) 0.0068(10) 0.0033(11)
C12B 0.0215(11) 0.0232(11) 0.0218(10) -0.0013(9) 0.0038(9) -0.0024(9)
C13B 0.0266(12) 0.0258(12) 0.0260(11) 0.0041(9) 0.0007(9) -0.0019(10)
C14B 0.0349(13) 0.0261(12) 0.0220(11) 0.0032(9) 0.0051(10) -0.0042(10)
C15B 0.0256(12) 0.0222(11) 0.0302(11) -0.0056(9) 0.0111(10) -0.0054(10)
C16B 0.0210(12) 0.0319(13) 0.0304(12) -0.0001(10) 0.0027(10) -0.0011(10)
C17B 0.0232(11) 0.0329(13) 0.0217(10) 0.0030(10) 0.0014(9) -0.0036(10)
C18B 0.0269(12) 0.0283(12) 0.0340(12) -0.0010(10) 0.0011(10) -0.0066(11)
C19B 0.0275(13) 0.0384(14) 0.0283(12) -0.0009(11) 0.0068(10) -0.0003(11)
B1B 0.0214(12) 0.0299(14) 0.0204(11) 0.0027(10) -0.0005(10) -0.0043(11)

loop_
_atom_type_symbol
_atom_type_description
_atom_type_scat_dispersion_real
_atom_type_scat_dispersion_imag
_atom_type_scat_source
C C 0.0033 0.0016 'International Tables Vol C Tables 4.2.6.8 and 6.1.1.4'
H H 0.0000 0.0000 'International Tables Vol C Tables 4.2.6.8 and 6.1.1.4'
B B 0.0013 0.0007 'International Tables Vol C Tables 4.2.6.8 and 6.1.1.4'
N N 0.0061 0.0033 'International Tables Vol C Tables 4.2.6.8 and 6.1.1.4'
O O 0.0106 0.0060 'International Tables Vol C Tables 4.2.6.8 and 6.1.1.4'
F F 0.0171 0.0103 'International Tables Vol C Tables 4.2.6.8 and 6.1.1.4'

loop_
_geom_angle_atom_site_label_1
_geom_angle_atom_site_label_2
_geom_angle_atom_site_label_3
_geom_angle
C15A O1A H1O4 112(3)
C1A N1A C4A 108.44(18)
C1A N1A B1A 126.11(19)
C4A N1A B1A 125.28(18)
C9A N2A C6A 107.79(18)
C9A N2A B1A 126.80(19)
C6A N2A B1A 125.33(18)
N1A C1A C2A 108.9(2)
N1A C1A C10A 123.0(2)
C2A C1A C10A 128.1(2)
C3A C2A C1A 108.9(2)
C3A C2A H2AA 125.5
C1A C2A H2AA 125.5
C2A C3A C4A 106.2(2)
C2A C3A C11A 125.1(2)
C4A C3A C11A 128.7(2)
C5A C4A N1A 120.53(19)
C5A C4A C3A 131.9(2)
N1A C4A C3A 107.51(19)
C4A C5A C6A 121.09(19)
C4A C5A C12A 120.60(19)
C6A C5A C12A 118.28(19)
C5A C6A N2A 119.99(19)
C5A C6A C7A 132.3(2)
N2A C6A C7A 107.75(18)
C8A C7A C6A 106.1(2)
C8A C7A C18A 124.7(2)
C6A C7A C18A 129.1(2)
C7A C8A C9A 109.0(2)
C7A C8A H8AA 125.5
C9A C8A H8AA 125.5
N2A C9A C8A 109.3(2)
N2A C9A C19A 123.0(2)
C8A C9A C19A 127.7(2)
C1A C10A H10A 109.5
C1A C10A H10B 109.5
H10A C10A H10B 109.5
C1A C10A H10C 109.5
H10A C10A H10C 109.5
H10B C10A H10C 109.5
C3A C11A H11A 109.5
C3A C11A H11B 109.5
H11A C11A H11B 109.5
C3A C11A H11C 109.5
H11A C11A H11C 109.5
H11B C11A H11C 109.5
C17A C12A C13A 118.9(2)
C17A C12A C5A 121.76(18)
C13A C12A C5A 119.31(19)
C14A C13A C12A 120.8(2)
C14A C13A H13A 119.6
C12A C13A H13A 119.6
C15A C14A C13A 119.4(2)
C15A C14A H14A 120.3
C13A C14A H14A 120.3
C14A C15A O1A 121.01(19)
C14A C15A C16A 121.1(2)
O1A C15A C16A 117.9(2)
C15A C16A C17A 118.9(2)
C15A C16A H16A 120.6
C17A C16A H16A 120.6
C12A C17A C16A 121.0(2)
C12A C17A H17A 119.5
C16A C17A H17A 119.5
C7A C18A H18A 109.5
C7A C18A H18B 109.5
H18A C18A H18B 109.5
C7A C18A H18C 109.5
H18A C18A H18C 109.5
H18B C18A H18C 109.5
C9A C19A H19A 109.5
C9A C19A H19B 109.5
H19A C19A H19B 109.5
C9A C19A H19C 109.5
H19A C19A H19C 109.5
H19B C19A H19C 109.5
F1A B1A F2A 108.66(18)
F1A B1A N1A 110.63(19)
F2A B1A N1A 110.00(19)
F1A B1A N2A 110.66(19)
F2A B1A N2A 109.29(18)
N1A B1A N2A 107.60(17)
C15B O1B H1OB 111(2)
C1B N1B C4B 108.54(19)
C1B N1B B1B 125.57(19)
C4B N1B B1B 125.62(18)
C9B N2B C6B 108.42(18)
C9B N2B B1B 126.01(18)
C6B N2B B1B 125.53(18)
N1B C1B C2B 109.0(2)
N1B C1B C10B 122.6(2)
C2B C1B C10B 128.4(2)
C3B C2B C1B 108.7(2)
C3B C2B H2BA 125.6
C1B C2B H2BA 125.6
C2B C3B C4B 106.43(19)
C2B C3B C11B 123.9(2)
C4B C3B C11B 129.7(2)
C5B C4B N1B 120.10(19)
C5B C4B C3B 132.6(2)
N1B C4B C3B 107.28(19)
C4B C5B C6B 121.3(2)
C4B C5B C12B 117.95(19)
C6B C5B C12B 120.66(19)
C5B C6B N2B 120.19(19)
C5B C6B C7B 132.1(2)
N2B C6B C7B 107.68(18)
C8B C7B C6B 106.0(2)
C8B C7B C18B 125.5(2)
C6B C7B C18B 128.5(2)
C7B C8B C9B 109.1(2)
C7B C8B H8BA 125.5
C9B C8B H8BA 125.5
N2B C9B C8B 108.81(19)
N2B C9B C19B 122.6(2)
C8B C9B C19B 128.6(2)
C1B C10B H10D 109.5
C1B C10B H10E 109.5
H10D C10B H10E 109.5
C1B C10B H10F 109.5
H10D C10B H10F 109.5
H10E C10B H10F 109.5
C3B C11B H11D 109.5
C3B C11B H11E 109.5
H11D C11B H11E 109.5
C3B C11B H11F 109.5
H11D C11B H11F 109.5
H11E C11B H11F 109.5
C17B C12B C13B 118.8(2)
C17B C12B C5B 119.30(19)
C13B C12B C5B 121.6(2)
C14B C13B C12B 120.2(2)
C14B C13B H13B 119.9
C12B C13B H13B 119.9
C15B C14B C13B 120.2(2)
C15B C14B H14B 119.9
C13B C14B H14B 119.9
O1B C15B C14B 117.9(2)
O1B C15B C16B 122.1(2)
C14B C15B C16B 120.0(2)
C15B C16B C17B 119.4(2)
C15B C16B H16B 120.3
C17B C16B H16B 120.3
C12B C17B C16B 121.3(2)
C12B C17B H17B 119.4
C16B C17B H17B 119.4
C7B C18B H18D 109.5
C7B C18B H18E 109.5
H18D C18B H18E 109.5
C7B C18B H18F 109.5
H18D C18B H18F 109.5
H18E C18B H18F 109.5
C9B C19B H19D 109.5
C9B C19B H19E 109.5
H19D C19B H19E 109.5
C9B C19B H19F 109.5
H19D C19B H19F 109.5
H19E C19B H19F 109.5
F2B B1B F1B 109.74(19)
F2B B1B N2B 109.99(18)
F1B B1B N2B 109.8(2)
F2B B1B N1B 110.1(2)
F1B B1B N1B 110.14(18)
N2B B1B N1B 106.98(18)

loop_
_geom_bond_atom_site_label_1
_geom_bond_atom_site_label_2
_geom_bond_distance
F1A B1A 1.382(3)
F2A B1A 1.414(3)
O1A C15A 1.384(3)
O1A H1O4 0.88(4)
N1A C1A 1.349(3)
N1A C4A 1.405(3)
N1A B1A 1.536(3)
N2A C9A 1.347(3)
N2A C6A 1.414(3)
N2A B1A 1.537(3)
C1A C2A 1.400(3)
C1A C10A 1.498(3)
C2A C3A 1.381(3)
C2A H2AA 0.9500
C3A C4A 1.428(3)
C3A C11A 1.501(3)
C4A C5A 1.399(3)
C5A C6A 1.402(3)
C5A C12A 1.493(3)
C6A C7A 1.424(3)
C7A C8A 1.381(3)
C7A C18A 1.499(3)
C8A C9A 1.396(3)
C8A H8AA 0.9500
C9A C19A 1.497(3)
C10A H10A 0.9800
C10A H10B 0.9800
C10A H10C 0.9800
C11A H11A 0.9800
C11A H11B 0.9800
C11A H11C 0.9800
C12A C17A 1.390(3)
C12A C13A 1.394(3)
C13A C14A 1.385(3)
C13A H13A 0.9500
C14A C15A 1.384(3)
C14A H14A 0.9500
C15A C16A 1.387(3)
C16A C17A 1.393(3)
C16A H16A 0.9500
C17A H17A 0.9500
C18A H18A 0.9800
C18A H18B 0.9800
C18A H18C 0.9800
C19A H19A 0.9800
C19A H19B 0.9800
C19A H19C 0.9800
F1B B1B 1.389(3)
F2B B1B 1.388(3)
O1B C15B 1.367(3)
O1B H1OB 0.97(4)
N1B C1B 1.348(3)
N1B C4B 1.404(3)
N1B B1B 1.546(3)
N2B C9B 1.352(3)
N2B C6B 1.405(3)
N2B B1B 1.543(3)
C1B C2B 1.402(3)
C1B C10B 1.490(3)
C2B C3B 1.378(3)
C2B H2BA 0.9500
C3B C4B 1.432(3)
C3B C11B 1.503(3)
C4B C5B 1.398(3)
C5B C6B 1.402(3)
C5B C12B 1.496(3)
C6B C7B 1.427(3)
C7B C8B 1.386(3)
C7B C18B 1.497(3)
C8B C9B 1.397(3)
C8B H8BA 0.9500
C9B C19B 1.494(3)
C10B H10D 0.9800
C10B H10E 0.9800
C10B H10F 0.9800
C11B H11D 0.9800
C11B H11E 0.9800
C11B H11F 0.9800
C12B C17B 1.386(3)
C12B C13B 1.394(3)
C13B C14B 1.389(3)
C13B H13B 0.9500
C14B C15B 1.387(3)
C14B H14B 0.9500
C15B C16B 1.387(3)
C16B C17B 1.389(3)
C16B H16B 0.9500
C17B H17B 0.9500
C18B H18D 0.9800
C18B H18E 0.9800
C18B H18F 0.9800
C19B H19D 0.9800
C19B H19E 0.9800
C19B H19F 0.9800

loop_
_geom_hbond_atom_site_label_D
_geom_hbond_atom_site_label_H
_geom_hbond_atom_site_label_A
_geom_hbond_distance_DH
_geom_hbond_distance_HA
_geom_hbond_distance_DA
_geom_hbond_angle_DHA
O1B H1OB O1A 0.97(4) 1.81(4) 2.773(3) 173(4)
